data_7064095
loop_
_publ_author_name
'Mizuno, Shota'
'Suzuki, Haruka'
'Kato, Kunihiko'
'Kubota, Yasuhiro'
'Inuzuka, Toshiyasu'
'Ban, Takayuki'
'Funabiki, Kazumasa'

_publ_section_title
;
 Counteranion-controlled aggregation-induced emission in
 10H-pyrido[1,2-a]-5-indolium salts: structure--property relationships and
 anion--\p+ interactions
;
_journal_issue 45
_journal_name_full 'New Journal of Chemistry'
_journal_page_first 19479
_journal_page_last 19488
_journal_paper_doi 10.1039/D5NJ03620H
_journal_volume 49
_journal_year 2025
_chemical_formula_moiety 'C14 H14 N, C7 H7 O3 S'
_chemical_formula_sum 'C21 H21 N O3 S'
_chemical_formula_weight 367.45
_space_group_crystal_system triclinic
_space_group_IT_number 2
_space_group_name_Hall '-P 1'
_space_group_name_H-M_alt 'P -1'
_atom_sites_solution_hydrogens geom
_atom_sites_solution_primary direct
_audit_creation_date 2025-06-26
_audit_creation_method
;
Olex2 1.5
(compiled 2025.05.31 svn.r86d253d1 for OlexSys, GUI svn.r7254)
;
_audit_update_record
;
2025-06-28 deposited with the CCDC.	2025-10-28 downloaded from the CCDC.
;
_cell_angle_alpha 73.514(3)
_cell_angle_beta 80.003(3)
_cell_angle_gamma 83.314(3)
_cell_formula_units_Z 2
_cell_length_a 6.6646(3)
_cell_length_b 11.2132(4)
_cell_length_c 12.7701(5)
_cell_measurement_reflns_used 3928
_cell_measurement_temperature 101(2)
_cell_measurement_theta_max 69.4090
_cell_measurement_theta_min 3.4820
_cell_volume 898.92(6)
_computing_cell_refinement 'CrysAlisPro 1.171.42.73a (Rigaku OD, 2022)'
_computing_data_collection 'CrysAlisPro 1.171.42.73a (Rigaku OD, 2022)'
_computing_data_reduction 'CrysAlisPro 1.171.42.73a (Rigaku OD, 2022)'
_computing_molecular_graphics 'Olex2 1.5 (Dolomanov et al., 2009)'
_computing_publication_material 'Olex2 1.5 (Dolomanov et al., 2009)'
_computing_structure_refinement 'SHELXL 2018/3 (Sheldrick, 2015)'
_computing_structure_solution 'SHELXS  (Sheldrick, 2008)'
_diffrn_ambient_environment N~2~
_diffrn_ambient_temperature 101(2)
_diffrn_detector 'Hybrid Pixel Array Detector'
_diffrn_detector_area_resol_mean 10.0000
_diffrn_detector_type HyPix3000
_diffrn_measured_fraction_theta_full 0.997
_diffrn_measured_fraction_theta_max 0.988
_diffrn_measurement_details
;
List of Runs (angles in degrees, time in seconds):

  # Type    Start    End  Width  t~exp~   \w     \q     \k     \f   Frames
#--------------------------------------------------------------------------
  1  \w     28.00  62.00   0.40    0.20    --   44.42 -65.00 -30.00   85
  2  \w    -20.00   6.00   0.40    0.20    --   44.42 -65.00 -30.00   65
  3  \w    -27.00  27.00   0.40    0.20    --   44.42 -21.00 -90.00  135
  4  \w    -31.00  -5.00   0.40    0.20    --   44.42 -11.00 -30.00   65
  5  \w    -28.00  21.20   0.40    0.20    --   44.42 -11.00  30.00  123
  6  \w     78.00 138.00   0.40    0.59    --   99.28 117.00 -90.00  150
  7  \w     93.00 118.20   0.40    0.59    --   99.28 131.00  39.00   63
  8  \w    -29.00  23.00   0.40    0.20    --   44.42 -11.00-180.00  130
  9  \w     55.00  81.00   0.40    0.20    --   44.42-131.00 -31.00   65
 10  \w     23.00  50.20   0.40    0.20    --   44.42-131.00 -31.00   68
 11  \w     31.00 105.00   0.40    0.59    --   99.28 -77.00 -60.00  185
 12  \w     31.00  59.00   0.40    0.59    --   99.28 -59.00-180.00   70
 13  \w     31.00  63.00   0.40    0.59    --   99.28 -59.00-150.00   80
 14  \w     51.00  82.20   0.40    0.59    --   99.28 -68.00   0.00   78
 15  \w     46.00  89.20   0.40    0.20    --   44.42-138.00 153.00  108
 16  \w     38.00 104.00   0.40    0.59    --   99.28 -77.00 150.00  165
 17  \w     30.00  88.00   0.40    0.59    --   99.28 -96.00 150.00  145
 18  \w     67.00  92.20   0.40    0.59    --   99.28-138.00 153.00   63
 19  \w     35.00 108.20   0.40    0.59    --   99.28-117.00 150.00  183
 20  \w     52.00  77.20   0.40    0.59    --   99.28-131.00 -31.00   63
 21  \w     84.00 134.00   0.40    0.59    --   99.28  25.00  60.00  125
 22  \w    141.00 169.00   0.40    0.59    --   99.28  25.00  60.00   70
 23  \w     92.00 156.00   0.40    0.59    --   99.28  33.00  90.00  160
 24  \w     76.00 108.00   0.40    0.59    --   99.28  68.00   0.00   80
 25  \w     64.00 100.00   0.40    0.20    --   44.42 138.00 -60.00   90
 26  \w     71.00 101.00   0.40    0.20    --   44.42 138.00-144.00   75
 27  \w     67.00 110.20   0.40    0.20    --   44.42 138.00-120.00  108
 28  \w     64.00  89.20   0.40    0.20    --   44.42 138.00  60.00   63
 29  \w    -61.00  10.20   0.40    0.20    --  -42.24  54.00-120.00  178
 30  \w   -122.00 -80.00   0.40    0.59    --  -97.09 138.00-144.00  105
 31  \w   -125.00 -75.00   0.40    0.59    --  -97.09 144.00-120.00  125
 32  \w   -110.00 -62.00   0.40    0.59    --  -97.09 117.00-150.00  120
 33  \w    -65.00 -40.20   0.40    0.59    --  -97.09 138.00-144.00   62
 34  \w     -2.00  24.00   0.40    0.20    --  -42.24  32.00  60.00   65
 35  \w    -30.00  -4.00   0.40    0.20    --  -42.24  32.00  60.00   65
 36  \w   -105.00 -35.00   0.40    0.59    --  -97.09 117.00  30.00  175
 37  \w    -98.00 -72.80   0.40    0.59    --  -97.09 131.00  39.00   63
 38  \w    -61.00 -23.00   0.40    0.20    --  -42.24 131.00  39.00   95
 39  \w    -65.00 -39.00   0.40    0.59    --  -97.09  59.00  30.00   65
 40  \w    -66.00 -30.00   0.40    0.59    --  -97.09  59.00-120.00   90
 41  \w    -56.00 -30.00   0.40    0.59    --  -97.09  50.00-150.00   65
 42  \w    -88.00 -62.00   0.40    0.20    --  -42.24 138.00-144.00   65
 43  \w    -51.00 -19.00   0.40    0.20    --  -42.24 138.00-144.00   80
 44  \w    -56.00 -31.20   0.40    0.59    --  -97.09  50.00   0.00   62
 45  \w    -56.00 -32.00   0.40    0.59    --  -97.09  50.00  60.00   60
 46  \w    -56.00 -32.00   0.40    0.59    --  -97.09  50.00 120.00   60
 47  \w   -108.00 -78.00   0.40    0.20    --  -42.24 -54.00 -60.00   75
 48  \w    -65.00 -25.00   0.40    0.20    --  -42.24 -54.00 -60.00  100
 49  \w   -120.00 -80.00   0.40    0.59    --  -97.09 -50.00 -30.00  100
 50  \w   -126.00 -86.00   0.40    0.59    --  -97.09 -33.00-150.00  100
 51  \w   -163.20 -80.00   0.40    0.59    --  -97.09 -42.00-180.00  208
 52  \w   -165.00-129.00   0.40    0.59    --  -97.09 -33.00-150.00   90
 53  \w   -164.00-138.00   0.40    0.59    --  -97.09 -50.00 -30.00   65
 54  \w   -164.00-138.00   0.40    0.59    --  -97.09 -50.00 150.00   65
 55  \w   -125.00 -85.00   0.40    0.59    --  -97.09 -50.00 150.00  100
 56  \w   -138.00-112.80   0.40    0.59    --  -97.09-138.00 153.00   63
 57  \w   -105.00 -79.00   0.40    0.20    --  -42.24-138.00  60.00   65
 58  \w    -96.00 -70.00   0.40    0.20    --  -42.24-138.00  30.00   65
 59  \w   -134.00-108.00   0.40    0.59    --  -97.09-131.00 -31.00   65
 60  \w   -156.00 -78.80   0.40    0.59    --  -97.09 -86.00 -90.00  193
;
_diffrn_measurement_device 'four-circle diffractometer'
_diffrn_measurement_device_type 'XtaLAB Synergy, Single source at home/near, HyPix3000'
_diffrn_measurement_method '\w scans'
_diffrn_orient_matrix_type 'CrysAlisPro convention (1999,Acta A55,543-557)'
_diffrn_orient_matrix_UB_11 0.0392851000
_diffrn_orient_matrix_UB_12 0.0480458000
_diffrn_orient_matrix_UB_13 -0.1268559000
_diffrn_orient_matrix_UB_21 -0.1202903000
_diffrn_orient_matrix_UB_22 -0.1050780000
_diffrn_orient_matrix_UB_23 -0.0090212000
_diffrn_orient_matrix_UB_31 -0.1983948000
_diffrn_orient_matrix_UB_32 0.0853416000
_diffrn_orient_matrix_UB_33 0.0026184000
_diffrn_radiation_monochromator mirror
_diffrn_radiation_probe x-ray
_diffrn_radiation_type 'Cu K\a'
_diffrn_radiation_wavelength 1.54184
_diffrn_reflns_av_R_equivalents 0.0566
_diffrn_reflns_av_unetI/netI 0.0790
_diffrn_reflns_Laue_measured_fraction_full 0.997
_diffrn_reflns_Laue_measured_fraction_max 0.988
_diffrn_reflns_limit_h_max 6
_diffrn_reflns_limit_h_min -8
_diffrn_reflns_limit_k_max 13
_diffrn_reflns_limit_k_min -13
_diffrn_reflns_limit_l_max 15
_diffrn_reflns_limit_l_min -15
_diffrn_reflns_number 8077
_diffrn_reflns_point_group_measured_fraction_full 0.997
_diffrn_reflns_point_group_measured_fraction_max 0.988
_diffrn_reflns_theta_full 67.684
_diffrn_reflns_theta_max 69.712
_diffrn_reflns_theta_min 3.650
_diffrn_source 'micro-focus sealed X-ray tube'
_diffrn_source_type 'PhotonJet (Cu) X-ray Source'
_exptl_absorpt_coefficient_mu 1.770
_exptl_absorpt_correction_T_max 1.000
_exptl_absorpt_correction_T_min 0.641
_exptl_absorpt_correction_type gaussian
_exptl_absorpt_process_details
;
CrysAlisPro 1.171.42.73a (Rigaku Oxford Diffraction, 2022)
Numerical absorption correction based on gaussian integration over
a multifaceted crystal model
Empirical absorption correction using spherical harmonics,
implemented in SCALE3 ABSPACK scaling algorithm.
;
_exptl_crystal_colour 'clear yellow'
_exptl_crystal_colour_lustre clear
_exptl_crystal_colour_primary yellow
_exptl_crystal_density_diffrn 1.358
_exptl_crystal_description block
_exptl_crystal_F_000 388
_exptl_crystal_size_max 0.26
_exptl_crystal_size_mid 0.09
_exptl_crystal_size_min 0.04
_refine_diff_density_max 0.432
_refine_diff_density_min -0.621
_refine_diff_density_rms 0.074
_refine_ls_extinction_method none
_refine_ls_goodness_of_fit_ref 1.033
_refine_ls_hydrogen_treatment constr
_refine_ls_matrix_type full
_refine_ls_number_parameters 238
_refine_ls_number_reflns 3348
_refine_ls_number_restraints 0
_refine_ls_restrained_S_all 1.033
_refine_ls_R_factor_all 0.0642
_refine_ls_R_factor_gt 0.0531
_refine_ls_shift/su_max 0.000
_refine_ls_shift/su_mean 0.000
_refine_ls_structure_factor_coef Fsqd
_refine_ls_weighting_details 'w=1/[\s^2^(Fo^2^)+(0.0769P)^2^] where P=(Fo^2^+2Fc^2^)/3'
_refine_ls_weighting_scheme calc
_refine_ls_wR_factor_gt 0.1341
_refine_ls_wR_factor_ref 0.1429
_reflns_Friedel_coverage 0.000
_reflns_number_gt 2742
_reflns_number_total 3348
_reflns_threshold_expression 'I > 2\s(I)'
_cod_data_source_file d5nj03620h2.cif
_cod_data_source_block exp_940_auto
_cod_depositor_comments 'Adding full bibliography for 7064095--7064099.cif.'
_cod_database_code 7064095
_shelx_shelxl_version_number 2018/3
_chemical_oxdiff_formula 'C H N S O'
_shelx_space_group_comment
;
The symmetry employed for this shelxl refinement is uniquely defined
by the following loop, which should always be used as a source of
symmetry information in preference to the above space-group names.
They are only intended as comments.
;
_shelx_estimated_absorpt_t_max 0.933
_shelx_estimated_absorpt_t_min 0.656
_olex2_refinement_description
;
1.a Aromatic/amide H refined with riding coordinates:
 C5(H5), C8(H8), C9(H9), C10(H10), C11(H11), C12(H12), C13(H13), C15(H15),
 C17(H17), C18(H18), C20(H20), C21(H21)
1.b Idealised Me refined as rotating group:
 C23(H23A,H23B,H23C), C24(H24A,H24B,H24C), C25(H25A,H25B,H25C)
;
_olex2_submission_special_instructions 'No special instructions were received'
_oxdiff_exptl_absorpt_empirical_details
;
Empirical correction (ABSPACK) includes:
- Absorption correction using spherical harmonics
- Frame scaling
;
_oxdiff_exptl_absorpt_empirical_full_max 3.196
_oxdiff_exptl_absorpt_empirical_full_min 0.397

loop_
_space_group_symop_operation_xyz
'x, y, z'
'-x, -y, -z'

loop_
_atom_site_label
_atom_site_type_symbol
_atom_site_fract_x
_atom_site_fract_y
_atom_site_fract_z
_atom_site_U_iso_or_equiv
_atom_site_adp_type
_atom_site_occupancy
_atom_site_site_symmetry_order
_atom_site_calc_flag
_atom_site_refinement_flags_posn
_atom_site_refinement_flags_adp
_atom_site_refinement_flags_occupancy
_atom_site_disorder_assembly
_atom_site_disorder_group
S1 S 0.26718(7) 0.16982(4) 0.63061(5) 0.01821(19) Uani 1 1 d . . . . .
O1 O 0.1851(2) 0.11710(15) 0.55633(14) 0.0244(4) Uani 1 1 d . . . . .
N2 N 0.5185(3) 0.26361(16) 0.34297(16) 0.0177(4) Uani 1 1 d . . . . .
O3 O 0.2930(3) 0.30227(14) 0.58645(15) 0.0309(4) Uani 1 1 d . . . . .
O4 O 0.4477(2) 0.09777(15) 0.67155(14) 0.0240(4) Uani 1 1 d . . . . .
C5 C 0.1313(3) 0.1770(2) 0.8436(2) 0.0225(5) Uani 1 1 d . . . . .
H5 H 0.266869 0.195342 0.843608 0.027 Uiso 1 1 calc R U . . .
C6 C 0.0792(3) 0.15624(18) 0.75030(19) 0.0181(5) Uani 1 1 d . . . . .
C7 C 0.2874(3) 0.3910(2) 0.2407(2) 0.0213(5) Uani 1 1 d . . . . .
C8 C -0.2619(3) 0.12267(19) 0.8450(2) 0.0224(5) Uani 1 1 d . . . . .
H8 H -0.396612 0.102817 0.844927 0.027 Uiso 1 1 calc R U . . .
C9 C 0.2642(3) 0.1671(2) 0.27080(19) 0.0199(5) Uani 1 1 d . . . . .
H9 H 0.310958 0.083168 0.301794 0.024 Uiso 1 1 calc R U . . .
C10 C 0.6269(3) 0.1610(2) 0.39519(19) 0.0200(5) Uani 1 1 d . . . . .
H10 H 0.595320 0.079920 0.396906 0.024 Uiso 1 1 calc R U . . .
C11 C 0.8270(3) 0.2957(2) 0.4440(2) 0.0213(5) Uani 1 1 d . . . . .
H11 H 0.935133 0.305944 0.479640 0.026 Uiso 1 1 calc R U . . .
C12 C 0.7838(3) 0.1770(2) 0.44563(19) 0.0209(5) Uani 1 1 d . . . . .
H12 H 0.863388 0.106318 0.481910 0.025 Uiso 1 1 calc R U . . .
C13 C 0.7116(3) 0.4001(2) 0.3900(2) 0.0218(5) Uani 1 1 d . . . . .
H13 H 0.739659 0.481779 0.388460 0.026 Uiso 1 1 calc R U . . .
C14 C 0.3511(3) 0.26691(19) 0.28480(19) 0.0190(5) Uani 1 1 d . . . . .
C15 C -0.1187(3) 0.12924(18) 0.7509(2) 0.0192(5) Uani 1 1 d . . . . .
H15 H -0.156265 0.115249 0.687189 0.023 Uiso 1 1 calc R U . . .
C16 C 0.5566(3) 0.38179(19) 0.33900(19) 0.0193(5) Uani 1 1 d . . . . .
C17 C 0.1053(3) 0.1969(2) 0.2090(2) 0.0236(5) Uani 1 1 d . . . . .
H17 H 0.039623 0.131644 0.197847 0.028 Uiso 1 1 calc R U . . .
C18 C 0.0390(3) 0.3207(2) 0.1627(2) 0.0250(5) Uani 1 1 d . . . . .
H18 H -0.068881 0.338187 0.119525 0.030 Uiso 1 1 calc R U . . .
C19 C -0.2139(3) 0.14426(19) 0.9390(2) 0.0231(5) Uani 1 1 d . . . . .
C20 C 0.1291(4) 0.4182(2) 0.1789(2) 0.0246(5) Uani 1 1 d . . . . .
H20 H 0.082611 0.502247 0.148023 0.030 Uiso 1 1 calc R U . . .
C21 C -0.0126(4) 0.1712(2) 0.9369(2) 0.0251(5) Uani 1 1 d . . . . .
H21 H 0.025503 0.185624 1.000331 0.030 Uiso 1 1 calc R U . . .
C22 C 0.4132(3) 0.4758(2) 0.2727(2) 0.0219(5) Uani 1 1 d . . . . .
C23 C -0.3696(4) 0.1395(2) 1.0407(2) 0.0316(6) Uani 1 1 d . . . . .
H23A H -0.382181 0.219864 1.058368 0.047 Uiso 1 1 calc R U . . .
H23B H -0.325737 0.073441 1.102873 0.047 Uiso 1 1 calc R U . . .
H23C H -0.502091 0.122157 1.027116 0.047 Uiso 1 1 calc R U . . .
C24 C 0.2818(4) 0.5532(2) 0.3445(2) 0.0271(5) Uani 1 1 d . . . . .
H24A H 0.175960 0.604551 0.303852 0.041 Uiso 1 1 calc R U . . .
H24B H 0.368152 0.607257 0.362642 0.041 Uiso 1 1 calc R U . . .
H24C H 0.217190 0.497229 0.412665 0.041 Uiso 1 1 calc R U . . .
C25 C 0.5346(4) 0.5599(2) 0.1699(2) 0.0302(6) Uani 1 1 d . . . . .
H25A H 0.609410 0.508697 0.123131 0.045 Uiso 1 1 calc R U . . .
H25B H 0.631571 0.603264 0.192985 0.045 Uiso 1 1 calc R U . . .
H25C H 0.440160 0.621307 0.128319 0.045 Uiso 1 1 calc R U . . .

loop_
_atom_site_aniso_label
_atom_site_aniso_U_11
_atom_site_aniso_U_22
_atom_site_aniso_U_33
_atom_site_aniso_U_23
_atom_site_aniso_U_13
_atom_site_aniso_U_12
S1 0.0137(3) 0.0179(3) 0.0225(3) -0.0042(2) -0.0041(2) -0.00001(19)
O1 0.0186(8) 0.0304(8) 0.0265(9) -0.0105(7) -0.0071(7) 0.0012(6)
N2 0.0143(9) 0.0195(8) 0.0191(10) -0.0048(7) -0.0035(7) 0.0008(7)
O3 0.0326(9) 0.0190(8) 0.0361(11) -0.0043(7) 0.0055(8) -0.0059(7)
O4 0.0131(7) 0.0333(8) 0.0270(9) -0.0085(7) -0.0091(6) 0.0035(6)
C5 0.0159(10) 0.0239(10) 0.0283(13) -0.0054(9) -0.0069(9) -0.0022(8)
C6 0.0155(10) 0.0139(9) 0.0249(12) -0.0039(8) -0.0066(9) 0.0005(7)
C7 0.0206(11) 0.0209(10) 0.0223(12) -0.0076(9) -0.0022(9) 0.0015(8)
C8 0.0140(10) 0.0202(10) 0.0301(13) -0.0015(9) -0.0045(9) -0.0006(8)
C9 0.0174(10) 0.0215(10) 0.0221(12) -0.0076(9) -0.0033(9) -0.0010(8)
C10 0.0172(10) 0.0199(10) 0.0191(12) -0.0023(9) -0.0004(9) 0.0024(8)
C11 0.0162(10) 0.0266(11) 0.0222(12) -0.0078(9) -0.0043(9) -0.0003(8)
C12 0.0162(10) 0.0242(10) 0.0199(12) -0.0035(9) -0.0032(9) 0.0032(8)
C13 0.0212(11) 0.0213(10) 0.0230(12) -0.0056(9) -0.0030(9) -0.0028(8)
C14 0.0172(10) 0.0212(10) 0.0180(11) -0.0051(9) -0.0024(9) 0.0001(8)
C15 0.0170(10) 0.0171(9) 0.0242(12) -0.0039(9) -0.0079(9) -0.0006(8)
C16 0.0165(10) 0.0182(10) 0.0223(12) -0.0046(9) -0.0017(9) -0.0010(8)
C17 0.0230(11) 0.0261(11) 0.0241(13) -0.0100(10) -0.0045(9) -0.0016(9)
C18 0.0208(11) 0.0311(12) 0.0241(13) -0.0087(10) -0.0083(10) 0.0044(9)
C19 0.0217(11) 0.0180(10) 0.0245(12) -0.0014(9) -0.0002(9) 0.0033(8)
C20 0.0246(11) 0.0230(11) 0.0244(12) -0.0042(9) -0.0078(10) 0.0065(9)
C21 0.0248(12) 0.0279(11) 0.0247(13) -0.0087(10) -0.0077(10) 0.0001(9)
C22 0.0209(11) 0.0194(10) 0.0250(13) -0.0034(9) -0.0081(9) 0.0012(8)
C23 0.0304(13) 0.0293(12) 0.0284(14) -0.0013(10) 0.0008(11) 0.0006(10)
C24 0.0252(12) 0.0245(11) 0.0343(14) -0.0111(10) -0.0100(10) 0.0041(9)
C25 0.0301(13) 0.0220(11) 0.0331(15) 0.0007(10) -0.0048(11) -0.0008(9)

loop_
_atom_type_symbol
_atom_type_description
_atom_type_scat_dispersion_real
_atom_type_scat_dispersion_imag
_atom_type_scat_source
C C 0.0181 0.0091 'International Tables Vol C Tables 4.2.6.8 and 6.1.1.4'
H H 0.0000 0.0000 'International Tables Vol C Tables 4.2.6.8 and 6.1.1.4'
N N 0.0311 0.0180 'International Tables Vol C Tables 4.2.6.8 and 6.1.1.4'
O O 0.0492 0.0322 'International Tables Vol C Tables 4.2.6.8 and 6.1.1.4'
S S 0.3331 0.5567 'International Tables Vol C Tables 4.2.6.8 and 6.1.1.4'

loop_
_exptl_crystal_face_index_h
_exptl_crystal_face_index_k
_exptl_crystal_face_index_l
_exptl_crystal_face_perp_dist
-4 0 -2 0.1013
0 -7 -4 0.0206
0 7 4 0.0639
-3 4 0 0.0990
1 2 -7 0.0228
3 -4 0 0.0919
-1 -2 7 0.0171

loop_
_geom_angle_atom_site_label_1
_geom_angle_atom_site_label_2
_geom_angle_atom_site_label_3
_geom_angle
_geom_angle_site_symmetry_1
_geom_angle_site_symmetry_3
_geom_angle_publ_flag
O1 S1 O4 112.88(9) . . ?
O1 S1 C6 106.39(10) . . ?
O3 S1 O1 112.94(11) . . ?
O3 S1 O4 113.65(10) . . ?
O3 S1 C6 105.41(9) . . ?
O4 S1 C6 104.62(10) . . ?
C10 N2 C14 126.84(19) . . ?
C10 N2 C16 123.1(2) . . ?
C16 N2 C14 110.03(17) . . ?
C6 C5 C21 120.5(2) . . ?
C5 C6 S1 118.92(17) . . ?
C5 C6 C15 119.4(2) . . ?
C15 C6 S1 121.64(19) . . ?
C14 C7 C22 110.0(2) . . ?
C20 C7 C14 119.0(2) . . ?
C20 C7 C22 131.0(2) . . ?
C19 C8 C15 121.8(2) . . ?
C17 C9 C14 116.1(2) . . ?
N2 C10 C12 118.3(2) . . ?
C12 C11 C13 120.1(2) . . ?
C10 C12 C11 120.4(2) . . ?
C16 C13 C11 118.4(2) . . ?
C7 C14 N2 108.26(19) . . ?
C9 C14 N2 127.98(19) . . ?
C9 C14 C7 123.7(2) . . ?
C6 C15 C8 119.8(2) . . ?
N2 C16 C13 119.67(19) . . ?
N2 C16 C22 110.45(19) . . ?
C13 C16 C22 129.87(19) . . ?
C9 C17 C18 121.6(2) . . ?
C20 C18 C17 120.8(2) . . ?
C8 C19 C21 117.5(2) . . ?
C8 C19 C23 122.1(2) . . ?
C21 C19 C23 120.3(2) . . ?
C7 C20 C18 118.8(2) . . ?
C5 C21 C19 120.9(2) . . ?
C7 C22 C24 111.98(18) . . ?
C7 C22 C25 111.1(2) . . ?
C16 C22 C7 101.20(17) . . ?
C16 C22 C24 110.6(2) . . ?
C16 C22 C25 110.28(19) . . ?
C24 C22 C25 111.26(19) . . ?

loop_
_geom_bond_atom_site_label_1
_geom_bond_atom_site_label_2
_geom_bond_distance
_geom_bond_site_symmetry_2
_geom_bond_publ_flag
S1 O1 1.4568(18) . ?
S1 O3 1.4505(16) . ?
S1 O4 1.4578(15) . ?
S1 C6 1.782(2) . ?
N2 C10 1.353(3) . ?
N2 C14 1.435(3) . ?
N2 C16 1.363(3) . ?
C5 C6 1.383(3) . ?
C5 C21 1.385(3) . ?
C6 C15 1.385(3) . ?
C7 C14 1.391(3) . ?
C7 C20 1.381(3) . ?
C7 C22 1.517(3) . ?
C8 C15 1.389(3) . ?
C8 C19 1.384(4) . ?
C9 C14 1.386(3) . ?
C9 C17 1.383(3) . ?
C10 C12 1.372(3) . ?
C11 C12 1.388(3) . ?
C11 C13 1.398(3) . ?
C13 C16 1.376(3) . ?
C16 C22 1.510(3) . ?
C17 C18 1.398(3) . ?
C18 C20 1.387(4) . ?
C19 C21 1.403(3) . ?
C19 C23 1.508(3) . ?
C22 C24 1.535(3) . ?
C22 C25 1.540(3) . ?

loop_
_exptl_oxdiff_crystal_face_indexfrac_h
_exptl_oxdiff_crystal_face_indexfrac_k
_exptl_oxdiff_crystal_face_indexfrac_l
_exptl_oxdiff_crystal_face_x
_exptl_oxdiff_crystal_face_y
_exptl_oxdiff_crystal_face_z
-4.2331 0.2768 -2.1586 0.1208 0.4996 0.8578
-0.2398 -7.0148 -4.2486 0.1925 0.8043 -0.5622
0.4850 7.0103 4.3804 -0.1998 -0.8345 0.5135
-3.3242 3.9648 -0.0378 0.0647 -0.0164 0.9978
0.7778 1.9064 -6.7019 0.9723 -0.2334 -0.0092
3.2521 -4.0681 0.4852 -0.1292 0.0319 -0.9911
-0.7778 -1.9064 6.7019 -0.9723 0.2334 0.0092
